data_1553830
loop_
_publ_author_name
'Sun, Haiyu'
'Xu, Shiyan'
'Xing, Zhimin'
'Liu, Lin'
'Feng, Shangbiao'
'Fang, Bowen'
'Xie, Xingang'
'She, Xuegong'

_publ_section_title
;
 Rapid construction of complex tetracyclic frameworks via a
 gold(i)-catalyzed tandem 1,2-acyloxy migration/[3 + 2]
 cycloaddition/Friedel--Crafts type cyclization reaction of linear enynyl
 esters
;
_journal_issue 11
_journal_name_full 'Organic Chemistry Frontiers'
_journal_page_first 2109
_journal_paper_doi 10.1039/C7QO00511C
_journal_volume 4
_journal_year 2017
_chemical_formula_moiety 'C27 H33 N O7 S'
_chemical_formula_sum 'C27 H33 N O7 S'
_chemical_formula_weight 515.60
_space_group_crystal_system monoclinic
_space_group_IT_number 15
_space_group_name_Hall '-C 2yc'
_space_group_name_H-M_alt 'C 1 2/c 1'
_atom_sites_solution_hydrogens geom
_atom_sites_solution_primary direct
_atom_sites_solution_secondary difmap
_audit_creation_date 2016-12-16
_audit_creation_method
;
Olex2 1.2
(compiled 2016.11.30 svn.r3356 for OlexSys, GUI svn.r5269)
;
_audit_update_record
;
2017-03-22 deposited with the CCDC.
2017-07-27 downloaded from the CCDC.
;
_cell_angle_alpha 90.00
_cell_angle_beta 97.806(4)
_cell_angle_gamma 90.00
_cell_formula_units_Z 8
_cell_length_a 13.7047(6)
_cell_length_b 15.4463(7)
_cell_length_c 24.0895(10)
_cell_measurement_reflns_used 1662
_cell_measurement_temperature 290.74(10)
_cell_measurement_theta_max 23.4310
_cell_measurement_theta_min 3.6690
_cell_volume 5052.2(4)
_computing_cell_refinement
;
CrysAlisPro, Agilent Technologies,
Version 1.171.36.28 (release 01-02-2013 CrysAlis171 .NET)
(compiled Feb  1 2013,16:14:44)
;
_computing_data_collection
;
CrysAlisPro, Agilent Technologies,
Version 1.171.36.28 (release 01-02-2013 CrysAlis171 .NET)
(compiled Feb  1 2013,16:14:44)
;
_computing_data_reduction
;
CrysAlisPro, Agilent Technologies,
Version 1.171.36.28 (release 01-02-2013 CrysAlis171 .NET)
(compiled Feb  1 2013,16:14:44)
;
_computing_molecular_graphics 'Olex2 (Dolomanov et al., 2009)'
_computing_publication_material 'Olex2 (Dolomanov et al., 2009)'
_computing_structure_refinement 'ShelXL (Sheldrick, 2015)'
_computing_structure_solution 'ShelXS (Sheldrick, 2008)'
_diffrn_ambient_temperature 290.74(10)
_diffrn_detector_area_resol_mean 16.0733
_diffrn_measured_fraction_theta_full 0.9970
_diffrn_measured_fraction_theta_max 0.8982
_diffrn_measurement_details
;
#__ type_ start__ end____ width___ exp.time_
  1 omega  -14.00   12.00   1.0000    8.0000
omega____ theta____ kappa____ phi______ frames
    -      -19.3492  -99.0000  150.0000 26

#__ type_ start__ end____ width___ exp.time_
  2 omega  -50.00   56.00   1.0000    8.0000
omega____ theta____ kappa____ phi______ frames
    -       22.6305  -77.0000  -30.0000 106

#__ type_ start__ end____ width___ exp.time_
  3 omega   53.00   89.00   1.0000    8.0000
omega____ theta____ kappa____ phi______ frames
    -       22.6305  178.0000 -180.0000 36

#__ type_ start__ end____ width___ exp.time_
  4 omega  -11.00   89.00   1.0000    8.0000
omega____ theta____ kappa____ phi______ frames
    -       22.6305  -19.0000 -180.0000 100
;
_diffrn_measurement_device_type 'SuperNova, Dual, Cu at zero, Eos'
_diffrn_measurement_method '\w scans'
_diffrn_orient_matrix_UB_11 -0.0030337000
_diffrn_orient_matrix_UB_12 0.0131535000
_diffrn_orient_matrix_UB_13 -0.0283988000
_diffrn_orient_matrix_UB_21 0.0401352000
_diffrn_orient_matrix_UB_22 0.0286711000
_diffrn_orient_matrix_UB_23 0.0072458000
_diffrn_orient_matrix_UB_31 0.0333096000
_diffrn_orient_matrix_UB_32 -0.0333464000
_diffrn_orient_matrix_UB_33 -0.0049806000
_diffrn_radiation_monochromator mirror
_diffrn_radiation_type 'Mo K\a'
_diffrn_radiation_wavelength 0.7107
_diffrn_reflns_av_R_equivalents 0.0510
_diffrn_reflns_av_unetI/netI 0.0834
_diffrn_reflns_limit_h_max 16
_diffrn_reflns_limit_h_min -15
_diffrn_reflns_limit_k_max 17
_diffrn_reflns_limit_k_min -19
_diffrn_reflns_limit_l_max 19
_diffrn_reflns_limit_l_min -29
_diffrn_reflns_number 11127
_diffrn_reflns_theta_full 26.02
_diffrn_reflns_theta_max 26.02
_diffrn_reflns_theta_min 3.40
_diffrn_source 'SuperNova (Mo) X-ray Source'
_exptl_absorpt_coefficient_mu 0.176
_exptl_absorpt_correction_T_max 1.00000
_exptl_absorpt_correction_T_min 0.79692
_exptl_absorpt_correction_type multi-scan
_exptl_absorpt_process_details
;
CrysAlisPro, Agilent Technologies,
Version 1.171.36.28 (release 01-02-2013 CrysAlis171 .NET)
(compiled Feb  1 2013,16:14:44)
Empirical absorption correction using spherical harmonics,
 implemented in SCALE3 ABSPACK scaling algorithm.
;
_exptl_crystal_colour 'clear light colourless'
_exptl_crystal_colour_lustre clear
_exptl_crystal_colour_modifier light
_exptl_crystal_colour_primary colourless
_exptl_crystal_density_diffrn 1.356
_exptl_crystal_density_method 'not measured'
_exptl_crystal_description block
_exptl_crystal_F_000 2192
_exptl_crystal_size_max 0.21
_exptl_crystal_size_mid 0.15
_exptl_crystal_size_min 0.14
_refine_diff_density_max 0.220
_refine_diff_density_min -0.215
_refine_diff_density_rms 0.047
_refine_ls_extinction_method none
_refine_ls_goodness_of_fit_ref 1.062
_refine_ls_hydrogen_treatment constr
_refine_ls_matrix_type full
_refine_ls_number_parameters 330
_refine_ls_number_reflns 4967
_refine_ls_number_restraints 0
_refine_ls_restrained_S_all 1.062
_refine_ls_R_factor_all 0.1132
_refine_ls_R_factor_gt 0.0598
_refine_ls_shift/su_max 0.000
_refine_ls_shift/su_mean 0.000
_refine_ls_structure_factor_coef Fsqd
_refine_ls_weighting_details 'calc w=1/[\s^2^(Fo^2^)+(0.0293P)^2^+1.0822P] where P=(Fo^2^+2Fc^2^)/3'
_refine_ls_weighting_scheme calc
_refine_ls_wR_factor_gt 0.1021
_refine_ls_wR_factor_ref 0.1244
_reflns_number_gt 2958
_reflns_number_total 4967
_reflns_threshold_expression >2sigma(I)
_cod_data_source_file c7qo00511c2.cif
_cod_data_source_block sunhy_1216
_cod_database_code 1553830
_reflns_odcompleteness_completeness 99.70
_reflns_odcompleteness_iscentric 1
_reflns_odcompleteness_theta 26.32
_olex2_refinement_description
;
1. Fixed Uiso
 At 1.2 times of:
  All C(H) groups, All C(H,H) groups
 At 1.5 times of:
  All C(H,H,H) groups
2.a Secondary CH2 refined with riding coordinates:
 C1(H1A,H1B), C4(H4A,H4B), C5(H5A,H5B), C6(H6A,H6B), C8(H8A,H8B), C9(H9A,H9B)
2.b Aromatic/amide H refined with riding coordinates:
 C11(H11), C13(H13), C20(H20), C21(H21), C23(H23), C24(H24)
2.c Idealised Me refined as rotating group:
 C15(H15A,H15B,H15C), C16(H16A,H16B,H16C), C17(H17A,H17B,H17C), C18(H18A,H18B,
 H18C), C25(H25A,H25B,H25C)
;
_olex2_date_sample_data_collection 2016-12-16
_olex2_submission_special_instructions 'No special instructions were received'

loop_
_space_group_symop_id
_space_group_symop_operation_xyz
1 'x, y, z'
2 '-x, y, -z+1/2'
3 'x+1/2, y+1/2, z'
4 '-x+1/2, y+1/2, -z+1/2'
5 '-x, -y, -z'
6 'x, -y, z-1/2'
7 '-x+1/2, -y+1/2, -z'
8 'x+1/2, -y+1/2, z-1/2'

loop_
_atom_site_label
_atom_site_type_symbol
_atom_site_fract_x
_atom_site_fract_y
_atom_site_fract_z
_atom_site_U_iso_or_equiv
_atom_site_adp_type
_atom_site_occupancy
_atom_site_calc_flag
_atom_site_refinement_flags_posn
S1 S 0.31540(6) -0.00050(5) 0.26670(3) 0.0431(2) Uani 1 d .
O1 O 0.51105(13) 0.15745(11) 0.42583(8) 0.0399(5) Uani 1 d .
O2 O 0.61403(17) 0.11170(13) 0.53463(9) 0.0551(6) Uani 1 d .
O3 O 0.39106(16) 0.25725(14) 0.30339(9) 0.0578(6) Uani 1 d .
O4 O 0.72226(17) 0.49533(13) 0.54009(9) 0.0581(6) Uani 1 d .
O5 O 0.46723(15) 0.35661(12) 0.41923(9) 0.0509(6) Uani 1 d .
O6 O 0.38021(16) 0.03598(12) 0.23109(8) 0.0513(6) Uani 1 d .
O7 O 0.21217(15) -0.00432(13) 0.24773(9) 0.0619(7) Uani 1 d .
N1 N 0.32858(17) 0.05578(14) 0.32440(10) 0.0401(6) Uani 1 d .
C0AA C 0.4548(2) 0.22797(18) 0.33769(12) 0.0391(7) Uani 1 d .
C1 C 0.4281(2) 0.07403(17) 0.35189(12) 0.0386(7) Uani 1 d .
H1A H 0.4735 0.0746 0.3243 0.046 Uiso 1 calc R
H1B H 0.4488 0.0290 0.3790 0.046 Uiso 1 calc R
C2 C 0.4302(2) 0.16270(17) 0.38168(11) 0.0343(7) Uani 1 d .
C2AA C 0.5561(2) 0.27468(18) 0.49198(12) 0.0383(7) Uani 1 d .
C3 C 0.3357(2) 0.17691(18) 0.41064(12) 0.0397(7) Uani 1 d .
C4 C 0.2912(2) 0.08759(19) 0.41875(13) 0.0498(9) Uani 1 d .
H4A H 0.3398 0.0523 0.4415 0.060 Uiso 1 calc R
H4B H 0.2353 0.0944 0.4391 0.060 Uiso 1 calc R
C5 C 0.2576(2) 0.0404(2) 0.36411(14) 0.0540(9) Uani 1 d .
H5A H 0.2529 -0.0212 0.3712 0.065 Uiso 1 calc R
H5B H 0.1930 0.0610 0.3482 0.065 Uiso 1 calc R
C6 C 0.3780(2) 0.21541(19) 0.46797(12) 0.0444(8) Uani 1 d .
H6A H 0.3662 0.2773 0.4683 0.053 Uiso 1 calc R
H6B H 0.3466 0.1890 0.4975 0.053 Uiso 1 calc R
C7 C 0.4891(2) 0.19708(18) 0.47738(12) 0.0398(7) Uani 1 d .
C8 C 0.5126(3) 0.12913(19) 0.52354(13) 0.0506(9) Uani 1 d .
H8A H 0.4896 0.1496 0.5575 0.061 Uiso 1 calc R
H8B H 0.4777 0.0760 0.5123 0.061 Uiso 1 calc R
C9 C 0.6645(2) 0.18389(19) 0.56153(13) 0.0510(9) Uani 1 d .
H9A H 0.7348 0.1753 0.5624 0.061 Uiso 1 calc R
H9B H 0.6510 0.1864 0.6000 0.061 Uiso 1 calc R
C10 C 0.6362(2) 0.26935(19) 0.53351(12) 0.0398(7) Uani 1 d .
C11 C 0.6945(2) 0.34118(19) 0.55088(13) 0.0462(8) Uani 1 d .
H11 H 0.7470 0.3359 0.5795 0.055 Uiso 1 calc R
C12 C 0.6735(2) 0.4196(2) 0.52527(13) 0.0430(8) Uani 1 d .
C13 C 0.5976(2) 0.42656(19) 0.48102(13) 0.0449(8) Uani 1 d .
H13 H 0.5850 0.4794 0.4629 0.054 Uiso 1 calc R
C14 C 0.5412(2) 0.35547(19) 0.46398(12) 0.0403(7) Uani 1 d .
C15 C 0.2567(2) 0.23662(19) 0.38079(14) 0.0530(9) Uani 1 d .
H15A H 0.2836 0.2936 0.3779 0.079 Uiso 1 calc GR
H15B H 0.2020 0.2393 0.4018 0.079 Uiso 1 calc GR
H15C H 0.2348 0.2145 0.3440 0.079 Uiso 1 calc GR
C16 C 0.5620(2) 0.2445(2) 0.33423(14) 0.0536(9) Uani 1 d .
H16A H 0.5942 0.2630 0.3701 0.080 Uiso 1 calc GR
H16B H 0.5680 0.2887 0.3069 0.080 Uiso 1 calc GR
H16C H 0.5922 0.1922 0.3234 0.080 Uiso 1 calc GR
C17 C 0.8001(3) 0.4930(2) 0.58585(16) 0.0722(11) Uani 1 d .
H17A H 0.8527 0.4575 0.5761 0.108 Uiso 1 calc GR
H17B H 0.7759 0.4694 0.6182 0.108 Uiso 1 calc GR
H17C H 0.8240 0.5507 0.5940 0.108 Uiso 1 calc GR
C18 C 0.4571(3) 0.43264(19) 0.38525(13) 0.0609(10) Uani 1 d .
H18A H 0.4061 0.4239 0.3543 0.091 Uiso 1 calc GR
H18B H 0.5182 0.4443 0.3713 0.091 Uiso 1 calc GR
H18C H 0.4402 0.4808 0.4072 0.091 Uiso 1 calc GR
C19 C 0.3563(2) -0.10630(17) 0.28426(11) 0.0355(7) Uani 1 d .
C20 C 0.2921(2) -0.17557(19) 0.27641(12) 0.0453(8) Uani 1 d .
H20 H 0.2261 -0.1665 0.2627 0.054 Uiso 1 calc R
C21 C 0.3267(2) -0.25887(19) 0.28912(13) 0.0483(8) Uani 1 d .
H21 H 0.2837 -0.3055 0.2828 0.058 Uiso 1 calc R
C22 C 0.4231(2) -0.27349(18) 0.31084(13) 0.0446(8) Uani 1 d .
C23 C 0.4866(2) -0.20347(18) 0.31871(12) 0.0442(8) Uani 1 d .
H23 H 0.5522 -0.2127 0.3332 0.053 Uiso 1 calc R
C24 C 0.4548(2) -0.12031(18) 0.30563(12) 0.0401(7) Uani 1 d .
H24 H 0.4985 -0.0741 0.3110 0.048 Uiso 1 calc R
C25 C 0.4601(3) -0.36334(19) 0.32590(16) 0.0717(11) Uani 1 d .
H25A H 0.4754 -0.3681 0.3659 0.108 Uiso 1 calc GR
H25B H 0.5183 -0.3744 0.3089 0.108 Uiso 1 calc GR
H25C H 0.4103 -0.4048 0.3125 0.108 Uiso 1 calc GR

loop_
_atom_site_aniso_label
_atom_site_aniso_U_11
_atom_site_aniso_U_22
_atom_site_aniso_U_33
_atom_site_aniso_U_23
_atom_site_aniso_U_13
_atom_site_aniso_U_12
S1 0.0445(5) 0.0393(4) 0.0416(5) 0.0016(4) -0.0085(4) 0.0035(4)
O1 0.0400(12) 0.0481(12) 0.0307(12) -0.0040(10) 0.0010(9) 0.0141(10)
O2 0.0737(17) 0.0450(13) 0.0426(14) 0.0058(11) -0.0067(12) 0.0127(12)
O3 0.0543(15) 0.0761(16) 0.0412(14) 0.0208(12) 0.0001(12) 0.0101(13)
O4 0.0647(16) 0.0519(14) 0.0567(16) -0.0038(12) 0.0044(13) -0.0054(12)
O5 0.0617(15) 0.0423(12) 0.0455(14) 0.0096(11) -0.0037(12) 0.0080(11)
O6 0.0696(15) 0.0453(12) 0.0376(13) 0.0065(10) 0.0027(12) -0.0020(11)
O7 0.0441(13) 0.0583(14) 0.0749(17) -0.0007(13) -0.0225(12) 0.0074(12)
N1 0.0369(14) 0.0396(14) 0.0438(16) -0.0046(12) 0.0053(12) 0.0030(12)
C0AA 0.044(2) 0.0402(17) 0.0319(18) -0.0010(15) 0.0027(15) 0.0049(15)
C1 0.0398(18) 0.0390(17) 0.0369(18) -0.0038(14) 0.0055(14) 0.0044(14)
C2 0.0328(17) 0.0407(17) 0.0281(16) 0.0005(14) -0.0006(13) 0.0036(14)
C2AA 0.050(2) 0.0380(17) 0.0275(17) 0.0003(14) 0.0067(15) 0.0082(15)
C3 0.0435(19) 0.0404(17) 0.0368(19) 0.0007(15) 0.0110(15) 0.0041(15)
C4 0.050(2) 0.052(2) 0.052(2) 0.0022(17) 0.0198(17) 0.0010(17)
C5 0.048(2) 0.052(2) 0.064(2) 0.0011(19) 0.0151(19) 0.0002(17)
C6 0.052(2) 0.0461(18) 0.0383(19) 0.0015(15) 0.0163(16) 0.0079(16)
C7 0.053(2) 0.0412(17) 0.0256(17) 0.0027(14) 0.0060(14) 0.0087(15)
C8 0.069(2) 0.0455(19) 0.0354(19) 0.0068(16) -0.0002(17) -0.0001(18)
C9 0.067(2) 0.0511(19) 0.0335(19) 0.0025(16) 0.0003(17) 0.0135(18)
C10 0.051(2) 0.0428(18) 0.0265(17) 0.0039(14) 0.0070(15) 0.0123(16)
C11 0.049(2) 0.054(2) 0.0347(19) -0.0028(16) 0.0008(15) 0.0064(17)
C12 0.047(2) 0.0425(18) 0.041(2) -0.0070(16) 0.0095(16) 0.0016(16)
C13 0.055(2) 0.0380(18) 0.041(2) 0.0053(15) 0.0059(17) 0.0091(16)
C14 0.0444(19) 0.0426(18) 0.0332(18) 0.0017(15) 0.0026(15) 0.0112(15)
C15 0.044(2) 0.061(2) 0.055(2) 0.0050(18) 0.0072(17) 0.0164(17)
C16 0.046(2) 0.066(2) 0.050(2) 0.0030(18) 0.0123(17) -0.0063(17)
C17 0.057(2) 0.081(3) 0.074(3) -0.015(2) -0.006(2) -0.013(2)
C18 0.081(3) 0.047(2) 0.053(2) 0.0170(17) 0.002(2) 0.0168(19)
C19 0.0359(18) 0.0372(16) 0.0314(17) -0.0023(14) -0.0024(14) -0.0021(14)
C20 0.0443(19) 0.0475(19) 0.0409(19) -0.0060(16) -0.0054(15) -0.0047(16)
C21 0.059(2) 0.0363(18) 0.048(2) -0.0045(16) 0.0032(17) -0.0127(16)
C22 0.059(2) 0.0362(17) 0.0387(19) 0.0009(15) 0.0081(16) 0.0019(17)
C23 0.0415(19) 0.0450(19) 0.045(2) 0.0004(16) 0.0009(15) 0.0054(16)
C24 0.0425(19) 0.0349(17) 0.0421(19) -0.0046(14) 0.0027(15) -0.0052(14)
C25 0.083(3) 0.0384(19) 0.092(3) 0.010(2) 0.005(2) 0.0052(19)

loop_
_atom_type_symbol
_atom_type_description
_atom_type_scat_dispersion_real
_atom_type_scat_dispersion_imag
_atom_type_scat_source
C C 0.0033 0.0016 'International Tables Vol C Tables 4.2.6.8 and 6.1.1.4'
H H 0.0000 0.0000 'International Tables Vol C Tables 4.2.6.8 and 6.1.1.4'
N N 0.0061 0.0033 'International Tables Vol C Tables 4.2.6.8 and 6.1.1.4'
O O 0.0106 0.0060 'International Tables Vol C Tables 4.2.6.8 and 6.1.1.4'
S S 0.1246 0.1234 'International Tables Vol C Tables 4.2.6.8 and 6.1.1.4'

loop_
_geom_angle_atom_site_label_1
_geom_angle_atom_site_label_2
_geom_angle_atom_site_label_3
_geom_angle
O6 S1 N1 107.18(12)
O6 S1 C19 107.82(13)
O7 S1 O6 119.54(14)
O7 S1 N1 106.58(13)
O7 S1 C19 107.94(13)
N1 S1 C19 107.19(13)
C2 O1 C7 112.49(19)
C8 O2 C9 110.1(2)
C12 O4 C17 117.9(3)
C14 O5 C18 117.6(2)
C1 N1 S1 118.59(18)
C1 N1 C5 113.2(2)
C5 N1 S1 117.5(2)
O3 C0AA C2 120.9(3)
O3 C0AA C16 121.3(3)
C16 C0AA C2 117.2(3)
N1 C1 H1A 109.7
N1 C1 H1B 109.7
N1 C1 C2 109.8(2)
H1A C1 H1B 108.2
C2 C1 H1A 109.7
C2 C1 H1B 109.7
O1 C2 C0AA 109.3(2)
O1 C2 C1 105.0(2)
O1 C2 C3 106.3(2)
C0AA C2 C1 104.7(2)
C0AA C2 C3 119.2(2)
C1 C2 C3 111.5(2)
C10 C2AA C7 121.0(3)
C10 C2AA C14 116.4(3)
C14 C2AA C7 122.6(3)
C4 C3 C2 107.4(2)
C4 C3 C6 109.9(2)
C6 C3 C2 102.7(2)
C15 C3 C2 116.8(2)
C15 C3 C4 109.5(2)
C15 C3 C6 110.2(2)
C3 C4 H4A 108.8
C3 C4 H4B 108.8
H4A C4 H4B 107.7
C5 C4 C3 113.6(2)
C5 C4 H4A 108.8
C5 C4 H4B 108.8
N1 C5 C4 109.6(2)
N1 C5 H5A 109.7
N1 C5 H5B 109.7
C4 C5 H5A 109.7
C4 C5 H5B 109.7
H5A C5 H5B 108.2
C3 C6 H6A 110.1
C3 C6 H6B 110.1
H6A C6 H6B 108.5
C7 C6 C3 107.8(2)
C7 C6 H6A 110.1
C7 C6 H6B 110.1
O1 C7 C2AA 110.0(2)
O1 C7 C6 105.5(2)
O1 C7 C8 106.5(2)
C2AA C7 C6 116.4(2)
C2AA C7 C8 108.1(2)
C8 C7 C6 109.9(3)
O2 C8 C7 112.0(3)
O2 C8 H8A 109.2
O2 C8 H8B 109.2
C7 C8 H8A 109.2
C7 C8 H8B 109.2
H8A C8 H8B 107.9
O2 C9 H9A 108.8
O2 C9 H9B 108.8
O2 C9 C10 113.8(3)
H9A C9 H9B 107.7
C10 C9 H9A 108.8
C10 C9 H9B 108.8
C2AA C10 C9 120.4(3)
C2AA C10 C11 122.3(3)
C11 C10 C9 117.3(3)
C10 C11 H11 120.3
C12 C11 C10 119.3(3)
C12 C11 H11 120.3
O4 C12 C11 124.8(3)
O4 C12 C13 115.0(3)
C11 C12 C13 120.2(3)
C12 C13 H13 120.0
C14 C13 C12 120.0(3)
C14 C13 H13 120.0
O5 C14 C2AA 115.3(3)
C13 C14 O5 123.3(3)
C13 C14 C2AA 121.4(3)
C3 C15 H15A 109.5
C3 C15 H15B 109.5
C3 C15 H15C 109.5
H15A C15 H15B 109.5
H15A C15 H15C 109.5
H15B C15 H15C 109.5
C0AA C16 H16A 109.5
C0AA C16 H16B 109.5
C0AA C16 H16C 109.5
H16A C16 H16B 109.5
H16A C16 H16C 109.5
H16B C16 H16C 109.5
O4 C17 H17A 109.5
O4 C17 H17B 109.5
O4 C17 H17C 109.5
H17A C17 H17B 109.5
H17A C17 H17C 109.5
H17B C17 H17C 109.5
O5 C18 H18A 109.5
O5 C18 H18B 109.5
O5 C18 H18C 109.5
H18A C18 H18B 109.5
H18A C18 H18C 109.5
H18B C18 H18C 109.5
C20 C19 S1 120.6(2)
C20 C19 C24 119.8(3)
C24 C19 S1 119.6(2)
C19 C20 H20 120.2
C19 C20 C21 119.6(3)
C21 C20 H20 120.2
C20 C21 H21 119.4
C22 C21 C20 121.2(3)
C22 C21 H21 119.4
C21 C22 C23 118.6(3)
C21 C22 C25 121.3(3)
C23 C22 C25 120.1(3)
C22 C23 H23 119.2
C24 C23 C22 121.6(3)
C24 C23 H23 119.2
C19 C24 H24 120.4
C23 C24 C19 119.3(3)
C23 C24 H24 120.4
C22 C25 H25A 109.5
C22 C25 H25B 109.5
C22 C25 H25C 109.5
H25A C25 H25B 109.5
H25A C25 H25C 109.5
H25B C25 H25C 109.5

loop_
_geom_bond_atom_site_label_1
_geom_bond_atom_site_label_2
_geom_bond_distance
S1 O6 1.432(2)
S1 O7 1.428(2)
S1 N1 1.629(2)
S1 C19 1.761(3)
O1 C2 1.430(3)
O1 C7 1.452(3)
O2 C8 1.405(4)
O2 C9 1.421(3)
O3 C0AA 1.205(3)
O4 C12 1.370(3)
O4 C17 1.426(4)
O5 C14 1.376(3)
O5 C18 1.427(3)
N1 C1 1.460(3)
N1 C5 1.473(3)
C0AA C2 1.533(4)
C0AA C16 1.505(4)
C1 H1A 0.9700
C1 H1B 0.9700
C1 C2 1.545(4)
C2 C3 1.567(4)
C2AA C7 1.522(4)
C2AA C10 1.383(4)
C2AA C14 1.420(4)
C3 C4 1.532(4)
C3 C6 1.542(4)
C3 C15 1.526(4)
C4 H4A 0.9700
C4 H4B 0.9700
C4 C5 1.520(4)
C5 H5A 0.9700
C5 H5B 0.9700
C6 H6A 0.9700
C6 H6B 0.9700
C6 C7 1.535(4)
C7 C8 1.531(4)
C8 H8A 0.9700
C8 H8B 0.9700
C9 H9A 0.9700
C9 H9B 0.9700
C9 C10 1.509(4)
C10 C11 1.398(4)
C11 H11 0.9300
C11 C12 1.373(4)
C12 C13 1.388(4)
C13 H13 0.9300
C13 C14 1.373(4)
C15 H15A 0.9600
C15 H15B 0.9600
C15 H15C 0.9600
C16 H16A 0.9600
C16 H16B 0.9600
C16 H16C 0.9600
C17 H17A 0.9600
C17 H17B 0.9600
C17 H17C 0.9600
C18 H18A 0.9600
C18 H18B 0.9600
C18 H18C 0.9600
C19 C20 1.382(4)
C19 C24 1.394(4)
C20 H20 0.9300
C20 C21 1.391(4)
C21 H21 0.9300
C21 C22 1.372(4)
C22 C23 1.385(4)
C22 C25 1.505(4)
C23 H23 0.9300
C23 C24 1.379(4)
C24 H24 0.9300
C25 H25A 0.9600
C25 H25B 0.9600
C25 H25C 0.9600

loop_
_geom_torsion_atom_site_label_1
_geom_torsion_atom_site_label_2
_geom_torsion_atom_site_label_3
_geom_torsion_atom_site_label_4
_geom_torsion
S1 N1 C1 C2 147.99(19)
S1 N1 C5 C4 171.0(2)
S1 C19 C20 C21 178.2(2)
S1 C19 C24 C23 -179.3(2)
O1 C2 C3 C4 -93.3(3)
O1 C2 C3 C6 22.6(3)
O1 C2 C3 C15 143.3(2)
O1 C7 C8 O2 67.6(3)
O2 C9 C10 C2AA 10.7(4)
O2 C9 C10 C11 -168.7(3)
O3 C0AA C2 O1 -163.6(3)
O3 C0AA C2 C1 84.3(3)
O3 C0AA C2 C3 -41.2(4)
O4 C12 C13 C14 -177.5(3)
O6 S1 N1 C1 -47.9(2)
O6 S1 N1 C5 169.9(2)
O6 S1 C19 C20 -127.8(2)
O6 S1 C19 C24 51.4(3)
O7 S1 N1 C1 -176.9(2)
O7 S1 N1 C5 40.8(2)
O7 S1 C19 C20 2.6(3)
O7 S1 C19 C24 -178.2(2)
N1 S1 C19 C20 117.1(2)
N1 S1 C19 C24 -63.7(3)
N1 C1 C2 O1 154.5(2)
N1 C1 C2 C0AA -90.4(3)
N1 C1 C2 C3 39.8(3)
C0AA C2 C3 C4 142.8(3)
C0AA C2 C3 C6 -101.3(3)
C0AA C2 C3 C15 19.4(4)
C1 N1 C5 C4 26.9(3)
C1 C2 C3 C4 20.6(3)
C1 C2 C3 C6 136.5(2)
C1 C2 C3 C15 -102.8(3)
C2 O1 C7 C2AA -115.9(2)
C2 O1 C7 C6 10.4(3)
C2 O1 C7 C8 127.2(2)
C2 C3 C4 C5 -62.7(3)
C2 C3 C6 C7 -16.6(3)
C2AA C7 C8 O2 -50.6(3)
C2AA C10 C11 C12 -1.5(4)
C3 C4 C5 N1 38.8(3)
C3 C6 C7 O1 5.0(3)
C3 C6 C7 C2AA 127.3(2)
C3 C6 C7 C8 -109.5(3)
C4 C3 C6 C7 97.4(3)
C5 N1 C1 C2 -68.2(3)
C6 C3 C4 C5 -173.7(2)
C6 C7 C8 O2 -178.6(2)
C7 O1 C2 C0AA 108.6(2)
C7 O1 C2 C1 -139.6(2)
C7 O1 C2 C3 -21.3(3)
C7 C2AA C10 C9 5.8(4)
C7 C2AA C10 C11 -174.9(3)
C7 C2AA C14 O5 -5.7(4)
C7 C2AA C14 C13 174.5(3)
C8 O2 C9 C10 -47.7(3)
C9 O2 C8 C7 70.3(3)
C9 C10 C11 C12 177.9(3)
C10 C2AA C7 O1 -103.0(3)
C10 C2AA C7 C6 137.1(3)
C10 C2AA C7 C8 12.9(4)
C10 C2AA C14 O5 173.8(2)
C10 C2AA C14 C13 -6.1(4)
C10 C11 C12 O4 177.0(3)
C10 C11 C12 C13 -2.7(4)
C11 C12 C13 C14 2.2(4)
C12 C13 C14 O5 -177.6(3)
C12 C13 C14 C2AA 2.3(4)
C14 C2AA C7 O1 76.4(3)
C14 C2AA C7 C6 -43.5(4)
C14 C2AA C7 C8 -167.7(3)
C14 C2AA C10 C9 -173.6(3)
C14 C2AA C10 C11 5.7(4)
C15 C3 C4 C5 65.1(3)
C15 C3 C6 C7 -141.8(2)
C16 C0AA C2 O1 24.4(3)
C16 C0AA C2 C1 -87.7(3)
C16 C0AA C2 C3 146.8(3)
C17 O4 C12 C11 -0.6(4)
C17 O4 C12 C13 179.1(3)
C18 O5 C14 C2AA -172.3(2)
C18 O5 C14 C13 7.6(4)
C19 S1 N1 C1 67.7(2)
C19 S1 N1 C5 -74.6(2)
C19 C20 C21 C22 1.8(5)
C20 C19 C24 C23 -0.1(4)
C20 C21 C22 C23 -1.5(5)
C20 C21 C22 C25 178.5(3)
C21 C22 C23 C24 0.4(4)
C22 C23 C24 C19 0.4(4)
C24 C19 C20 C21 -1.0(4)
C25 C22 C23 C24 -179.6(3)
